data_1548127
loop_
_publ_author_name
'Wu, Yang'
'Yuan, Chunhao'
'Wang, Chang'
'Mao, Biming'
'Jia, Hao'
'Gao, Xing'
'Liao, Jianning'
'Jiang, Feng'
'Zhou, Leijie'
'Wang, Qijun'
'Guo, Hongchao'

_publ_section_title
;
 Palladium-Catalyzed [5 + 2] Cycloaddition of Vinyloxiranes with
 Sulfamate-Derived Cyclic Imines To Construct 1,3-Oxazepine Heterocycles.
;
_journal_issue 23
_journal_name_full 'Organic letters'
_journal_page_first 6268
_journal_page_last 6271
_journal_paper_doi 10.1021/acs.orglett.7b02704
_journal_volume 19
_journal_year 2017
_chemical_formula_moiety 'C18 H17 N O4 S'
_chemical_formula_sum 'C18 H17 N O4 S'
_chemical_formula_weight 343.38
_space_group_crystal_system monoclinic
_space_group_IT_number 9
_space_group_name_Hall 'C -2yc'
_space_group_name_H-M_alt 'C 1 c 1'
_symmetry_space_group_name_Hall 'C -2yc'
_symmetry_space_group_name_H-M 'C 1 c 1'
_atom_sites_solution_hydrogens geom
_atom_sites_solution_primary dual
_audit_creation_date 2017-04-21
_audit_creation_method
;
Olex2 1.2
(compiled 2017.03.28 svn.r3405 for OlexSys, GUI svn.r5335)
;
_audit_update_record
;
????
;
_cell_angle_alpha 90
_cell_angle_beta 111.03(3)
_cell_angle_gamma 90
_cell_formula_units_Z 4
_cell_length_a 13.726(3)
_cell_length_b 15.964(3)
_cell_length_c 7.7194(15)
_cell_measurement_reflns_used 2752
_cell_measurement_temperature 173(2)
_cell_measurement_theta_max 27.4810
_cell_measurement_theta_min 2.0383
_cell_volume 1578.8(6)
_computing_cell_refinement 'CrystalClear (Rigaku Inc., 2007)'
_computing_data_collection 'CrystalClear (Rigaku Inc., 2007)'
_computing_data_reduction 'CrystalClear (Rigaku Inc., 2007)'
_computing_molecular_graphics 'Olex2 (Dolomanov et al., 2009)'
_computing_publication_material 'CIFTAB (Sheldrick, 2013)'
_computing_structure_refinement 'ShelXL (Sheldrick, 2015)'
_computing_structure_solution 'ShelXT (Sheldrick, 2015)'
_diffrn_ambient_temperature 173(2)
_diffrn_measured_fraction_theta_full 0.995
_diffrn_measured_fraction_theta_max 0.995
_diffrn_measurement_device_type 'MM007-HF CCD(Saturn 724+)'
_diffrn_measurement_method '\w scans at fixed \c = 45\%'
_diffrn_radiation_monochromator Confocal
_diffrn_radiation_type MoK\a
_diffrn_radiation_wavelength 0.71073
_diffrn_reflns_av_R_equivalents 0.0468
_diffrn_reflns_av_unetI/netI 0.0425
_diffrn_reflns_Laue_measured_fraction_full 0.995
_diffrn_reflns_Laue_measured_fraction_max 0.995
_diffrn_reflns_limit_h_max 17
_diffrn_reflns_limit_h_min -17
_diffrn_reflns_limit_k_max 19
_diffrn_reflns_limit_k_min -20
_diffrn_reflns_limit_l_max 10
_diffrn_reflns_limit_l_min -9
_diffrn_reflns_number 9017
_diffrn_reflns_point_group_measured_fraction_full 0.985
_diffrn_reflns_point_group_measured_fraction_max 0.978
_diffrn_reflns_theta_full 25.242
_diffrn_reflns_theta_max 27.471
_diffrn_reflns_theta_min 2.038
_diffrn_source Confocal
_exptl_absorpt_coefficient_mu 0.228
_exptl_absorpt_correction_T_max 1.000
_exptl_absorpt_correction_T_min 0.72061
_exptl_absorpt_correction_type multi-scan
_exptl_absorpt_process_details 'CrystalClear (Rigaku Inc., 2007)'
_exptl_crystal_colour Colorless
_exptl_crystal_density_diffrn 1.445
_exptl_crystal_description block
_exptl_crystal_F_000 720
_exptl_crystal_size_max 0.428
_exptl_crystal_size_mid 0.256
_exptl_crystal_size_min 0.183
_refine_diff_density_max 0.193
_refine_diff_density_min -0.305
_refine_diff_density_rms 0.045
_refine_ls_abs_structure_details
;
 Flack x determined using 1561 quotients [(I+)-(I-)]/[(I+)+(I-)]
 (Parsons, Flack and Wagner, Acta Cryst. B69 (2013) 249-259).
;
_refine_ls_abs_structure_Flack 0.01(4)
_refine_ls_extinction_method none
_refine_ls_goodness_of_fit_ref 1.041
_refine_ls_hydrogen_treatment constr
_refine_ls_matrix_type full
_refine_ls_number_parameters 218
_refine_ls_number_reflns 3518
_refine_ls_number_restraints 2
_refine_ls_restrained_S_all 1.041
_refine_ls_R_factor_all 0.0367
_refine_ls_R_factor_gt 0.0360
_refine_ls_shift/su_max 0.000
_refine_ls_shift/su_mean 0.000
_refine_ls_structure_factor_coef Fsqd
_refine_ls_weighting_details 'w=1/[\s^2^(Fo^2^)+(0.0438P)^2^+0.6618P] where P=(Fo^2^+2Fc^2^)/3'
_refine_ls_weighting_scheme calc
_refine_ls_wR_factor_gt 0.0872
_refine_ls_wR_factor_ref 0.0878
_reflns_Friedel_coverage 0.961
_reflns_Friedel_fraction_full 0.975
_reflns_Friedel_fraction_max 0.962
_reflns_number_gt 3448
_reflns_number_total 3518
_reflns_threshold_expression 'I > 2\s(I)'
_cod_data_source_file ol7b02704_si_002.cif
_cod_data_source_block mx5831
_cod_depositor_comments 'Adding full bibliography for 1548127--1548130.cif.'
_cod_database_code 1548127
_shelx_shelxl_version_number 2016/6
_shelx_space_group_comment
;
The symmetry employed for this shelxl refinement is uniquely defined
by the following loop, which should always be used as a source of
symmetry information in preference to the above space-group names.
They are only intended as comments.
;
_olex2_refinement_description
;
1. Fixed Uiso
 At 1.2 times of:
  All C(H) groups, All C(H,H) groups
 At 1.5 times of:
  All C(H,H,H) groups
2.a Ternary CH refined with riding coordinates:
 C8(H8)
2.b Secondary CH2 refined with riding coordinates:
 C9(H9A,H9B), C12(H12A,H12B)
2.c Aromatic/amide H refined with riding coordinates:
 C2(H2), C3(H3), C5(H5), C11(H11), C14(H14), C15(H15), C16(H16), C17(H17),
 C18(H18)
2.d Idealised Me refined as rotating group:
 C7(H7A,H7B,H7C)
;
_olex2_submission_special_instructions 'No special instructions were received'

loop_
_space_group_symop_operation_xyz
'x, y, z'
'x, -y, z+1/2'
'x+1/2, y+1/2, z'
'x+1/2, -y+1/2, z+1/2'

loop_
_atom_site_label
_atom_site_type_symbol
_atom_site_fract_x
_atom_site_fract_y
_atom_site_fract_z
_atom_site_U_iso_or_equiv
_atom_site_adp_type
_atom_site_occupancy
_atom_site_site_symmetry_order
_atom_site_calc_flag
_atom_site_refinement_flags_posn
S1 S 0.59119(5) 0.26287(4) 0.96748(8) 0.02598(16) Uani 1 1 d .
O1 O 0.71075(15) 0.28440(13) 1.0062(3) 0.0296(4) Uani 1 1 d .
O2 O 0.56419(17) 0.29584(15) 1.1155(3) 0.0339(5) Uani 1 1 d .
O3 O 0.58189(17) 0.17600(13) 0.9266(3) 0.0338(5) Uani 1 1 d .
O4 O 0.50642(14) 0.45463(12) 0.6626(2) 0.0268(4) Uani 1 1 d .
N1 N 0.53059(17) 0.31797(14) 0.7829(3) 0.0231(5) Uani 1 1 d .
C1 C 0.7338(2) 0.37105(18) 1.0122(4) 0.0271(6) Uani 1 1 d .
C2 C 0.8376(2) 0.3923(2) 1.1081(4) 0.0345(7) Uani 1 1 d .
H2 H 0.886946 0.351118 1.162755 0.041 Uiso 1 1 calc R
C3 C 0.8658(2) 0.4755(2) 1.1206(4) 0.0378(7) Uani 1 1 d .
H3 H 0.934805 0.490159 1.186592 0.045 Uiso 1 1 calc R
C4 C 0.7937(2) 0.5382(2) 1.0370(4) 0.0338(7) Uani 1 1 d .
C5 C 0.6911(2) 0.51516(19) 0.9381(4) 0.0292(6) Uani 1 1 d .
H5 H 0.642580 0.556344 0.879331 0.035 Uiso 1 1 calc R
C6 C 0.6591(2) 0.43156(18) 0.9249(4) 0.0257(6) Uani 1 1 d .
C7 C 0.8244(3) 0.6295(2) 1.0573(5) 0.0434(8) Uani 1 1 d .
H7A H 0.832618 0.648311 1.179909 0.065 Uiso 1 1 calc GR
H7B H 0.771082 0.661986 0.967403 0.065 Uiso 1 1 calc GR
H7C H 0.889177 0.636388 1.037606 0.065 Uiso 1 1 calc GR
C8 C 0.5451(2) 0.40952(16) 0.8282(4) 0.0239(5) Uani 1 1 d .
H8 H 0.506154 0.424825 0.907929 0.029 Uiso 1 1 calc R
C9 C 0.3996(2) 0.43595(17) 0.5524(4) 0.0267(6) Uani 1 1 d .
H9A H 0.364924 0.486574 0.491418 0.032 Uiso 1 1 calc R
H9B H 0.363858 0.416003 0.632382 0.032 Uiso 1 1 calc R
C10 C 0.3934(2) 0.37003(17) 0.4079(4) 0.0230(5) Uani 1 1 d .
C11 C 0.4638(2) 0.30906(17) 0.4397(4) 0.0255(5) Uani 1 1 d .
H11 H 0.455697 0.271763 0.342931 0.031 Uiso 1 1 calc R
C12 C 0.5551(2) 0.29451(18) 0.6165(4) 0.0253(5) Uani 1 1 d .
H12A H 0.574705 0.235847 0.624678 0.030 Uiso 1 1 calc R
H12B H 0.614167 0.327256 0.614125 0.030 Uiso 1 1 calc R
C13 C 0.3064(2) 0.37819(15) 0.2257(4) 0.0229(5) Uani 1 1 d .
C14 C 0.2127(2) 0.41708(17) 0.2119(4) 0.0275(6) Uani 1 1 d .
H14 H 0.204256 0.438143 0.317940 0.033 Uiso 1 1 calc R
C15 C 0.1318(2) 0.42458(19) 0.0404(4) 0.0330(6) Uani 1 1 d .
H15 H 0.069889 0.450754 0.032917 0.040 Uiso 1 1 calc R
C16 C 0.1429(2) 0.39338(19) -0.1188(4) 0.0323(6) Uani 1 1 d .
H16 H 0.088540 0.397880 -0.232771 0.039 Uiso 1 1 calc R
C17 C 0.2358(2) 0.35542(19) -0.1067(4) 0.0303(6) Uani 1 1 d .
H17 H 0.244055 0.334854 -0.213314 0.036 Uiso 1 1 calc R
C18 C 0.3165(2) 0.34784(18) 0.0631(4) 0.0269(6) Uani 1 1 d .
H18 H 0.378392 0.322135 0.069079 0.032 Uiso 1 1 calc R

loop_
_atom_site_aniso_label
_atom_site_aniso_U_11
_atom_site_aniso_U_22
_atom_site_aniso_U_33
_atom_site_aniso_U_23
_atom_site_aniso_U_13
_atom_site_aniso_U_12
S1 0.0241(3) 0.0287(3) 0.0242(3) 0.0051(3) 0.0075(2) 0.0028(3)
O1 0.0233(10) 0.0303(10) 0.0327(10) 0.0033(8) 0.0071(8) 0.0029(8)
O2 0.0333(11) 0.0436(13) 0.0266(10) 0.0063(9) 0.0129(9) 0.0063(9)
O3 0.0352(11) 0.0276(10) 0.0353(11) 0.0079(8) 0.0086(9) 0.0022(9)
O4 0.0268(9) 0.0230(9) 0.0240(9) 0.0015(7) 0.0009(7) -0.0016(7)
N1 0.0243(10) 0.0215(10) 0.0213(11) 0.0018(8) 0.0053(9) 0.0025(9)
C1 0.0240(13) 0.0320(14) 0.0252(13) 0.0002(11) 0.0088(10) 0.0000(11)
C2 0.0246(14) 0.0461(18) 0.0300(14) 0.0008(13) 0.0067(12) 0.0012(12)
C3 0.0280(14) 0.052(2) 0.0323(16) -0.0096(14) 0.0097(12) -0.0120(14)
C4 0.0347(15) 0.0406(17) 0.0275(14) -0.0073(12) 0.0127(12) -0.0088(13)
C5 0.0325(14) 0.0288(14) 0.0257(14) -0.0055(11) 0.0098(12) -0.0040(11)
C6 0.0230(12) 0.0304(15) 0.0220(12) -0.0030(10) 0.0062(10) -0.0015(10)
C7 0.0453(19) 0.0420(19) 0.0447(19) -0.0130(15) 0.0185(16) -0.0182(15)
C8 0.0242(12) 0.0216(12) 0.0231(12) -0.0014(10) 0.0051(10) -0.0001(10)
C9 0.0265(13) 0.0240(13) 0.0251(13) -0.0022(10) 0.0039(11) 0.0041(11)
C10 0.0253(12) 0.0222(12) 0.0213(12) 0.0013(10) 0.0078(10) -0.0009(10)
C11 0.0315(14) 0.0223(13) 0.0219(12) -0.0004(10) 0.0087(11) 0.0012(10)
C12 0.0265(12) 0.0255(13) 0.0232(12) 0.0007(10) 0.0081(10) 0.0042(10)
C13 0.0236(12) 0.0198(12) 0.0226(12) 0.0009(9) 0.0049(10) -0.0029(10)
C14 0.0274(13) 0.0267(13) 0.0281(13) 0.0006(10) 0.0098(11) 0.0017(11)
C15 0.0257(13) 0.0321(15) 0.0365(15) 0.0007(12) 0.0052(12) 0.0045(11)
C16 0.0281(14) 0.0322(15) 0.0292(14) 0.0024(12) 0.0013(11) -0.0023(11)
C17 0.0338(14) 0.0289(14) 0.0249(13) -0.0033(11) 0.0066(11) -0.0024(11)
C18 0.0247(13) 0.0262(13) 0.0281(13) -0.0015(10) 0.0073(11) -0.0001(10)

loop_
_atom_type_symbol
_atom_type_description
_atom_type_scat_dispersion_real
_atom_type_scat_dispersion_imag
_atom_type_scat_source
C C 0.0033 0.0016 'International Tables Vol C Tables 4.2.6.8 and 6.1.1.4'
H H 0.0000 0.0000 'International Tables Vol C Tables 4.2.6.8 and 6.1.1.4'
N N 0.0061 0.0033 'International Tables Vol C Tables 4.2.6.8 and 6.1.1.4'
O O 0.0106 0.0060 'International Tables Vol C Tables 4.2.6.8 and 6.1.1.4'
S S 0.1246 0.1234 'International Tables Vol C Tables 4.2.6.8 and 6.1.1.4'

loop_
_geom_angle_atom_site_label_1
_geom_angle_atom_site_label_2
_geom_angle_atom_site_label_3
_geom_angle
O1 S1 N1 102.46(12)
O2 S1 O1 108.46(13)
O2 S1 N1 107.75(12)
O3 S1 O1 104.87(13)
O3 S1 O2 120.80(14)
O3 S1 N1 110.92(12)
C1 O1 S1 114.79(17)
C8 O4 C9 114.0(2)
C8 N1 S1 109.84(17)
C12 N1 S1 114.66(17)
C12 N1 C8 113.2(2)
C2 C1 O1 115.5(2)
C2 C1 C6 121.6(3)
C6 C1 O1 122.9(2)
C1 C2 H2 120.6
C3 C2 C1 118.8(3)
C3 C2 H2 120.6
C2 C3 H3 119.2
C2 C3 C4 121.7(3)
C4 C3 H3 119.2
C3 C4 C7 121.3(3)
C5 C4 C3 118.4(3)
C5 C4 C7 120.2(3)
C4 C5 H5 119.2
C4 C5 C6 121.6(3)
C6 C5 H5 119.2
C1 C6 C5 117.9(2)
C1 C6 C8 121.9(2)
C5 C6 C8 120.0(2)
C4 C7 H7A 109.5
C4 C7 H7B 109.5
C4 C7 H7C 109.5
H7A C7 H7B 109.5
H7A C7 H7C 109.5
H7B C7 H7C 109.5
O4 C8 N1 108.3(2)
O4 C8 C6 108.5(2)
O4 C8 H8 109.4
N1 C8 C6 111.6(2)
N1 C8 H8 109.4
C6 C8 H8 109.4
O4 C9 H9A 109.5
O4 C9 H9B 109.5
O4 C9 C10 110.9(2)
H9A C9 H9B 108.1
C10 C9 H9A 109.5
C10 C9 H9B 109.5
C11 C10 C9 121.8(2)
C11 C10 C13 121.4(2)
C13 C10 C9 116.7(2)
C10 C11 H11 116.8
C10 C11 C12 126.5(3)
C12 C11 H11 116.8
N1 C12 C11 111.8(2)
N1 C12 H12A 109.3
N1 C12 H12B 109.3
C11 C12 H12A 109.3
C11 C12 H12B 109.3
H12A C12 H12B 107.9
C14 C13 C10 121.0(3)
C14 C13 C18 118.0(2)
C18 C13 C10 120.9(2)
C13 C14 H14 119.7
C15 C14 C13 120.6(3)
C15 C14 H14 119.7
C14 C15 H15 119.7
C16 C15 C14 120.5(3)
C16 C15 H15 119.7
C15 C16 H16 120.3
C17 C16 C15 119.3(3)
C17 C16 H16 120.3
C16 C17 H17 119.8
C16 C17 C18 120.4(3)
C18 C17 H17 119.8
C13 C18 H18 119.4
C17 C18 C13 121.1(3)
C17 C18 H18 119.4

loop_
_geom_bond_atom_site_label_1
_geom_bond_atom_site_label_2
_geom_bond_distance
S1 O1 1.596(2)
S1 O2 1.423(2)
S1 O3 1.418(2)
S1 N1 1.626(2)
O1 C1 1.416(4)
O4 C8 1.396(3)
O4 C9 1.437(3)
N1 C8 1.499(3)
N1 C12 1.488(4)
C1 C2 1.391(4)
C1 C6 1.394(4)
C2 H2 0.9300
C2 C3 1.377(5)
C3 H3 0.9300
C3 C4 1.393(5)
C4 C5 1.389(4)
C4 C7 1.510(5)
C5 H5 0.9300
C5 C6 1.397(4)
C6 C8 1.513(4)
C7 H7A 0.9600
C7 H7B 0.9600
C7 H7C 0.9600
C8 H8 0.9800
C9 H9A 0.9700
C9 H9B 0.9700
C9 C10 1.514(4)
C10 C11 1.331(4)
C10 C13 1.488(4)
C11 H11 0.9300
C11 C12 1.503(4)
C12 H12A 0.9700
C12 H12B 0.9700
C13 C14 1.397(4)
C13 C18 1.398(4)
C14 H14 0.9300
C14 C15 1.395(4)
C15 H15 0.9300
C15 C16 1.384(5)
C16 H16 0.9300
C16 C17 1.384(4)
C17 H17 0.9300
C17 C18 1.385(4)
C18 H18 0.9300
